data_2210870
loop_
_publ_author_name
'Hu, Xi-Lan'
'Xu, Xing-You'
'Xu, Tong-Tao'
'Wang, Da-Qi'

_publ_section_title
;<i>trans</i>-Bis(5,5-diphenylhydantoinato-\k<i>N</i>^3^)bis(furfurylamine-\k<i>N</i>)copper(II)
 5,5-diphenylhydantoin disolvate
;
_journal_coeditor_code BH2048
_journal_issue 11
_journal_name_full 'Acta Crystallographica Section E'
_journal_page_first m2974
_journal_page_last m2975
_journal_paper_doi 10.1107/S1600536806042012
_journal_volume 62
_journal_year 2006
_chemical_formula_iupac '[Cu (C15 H11 N2 O2)2 (C5 H7 N O)2] (C15 H12 N2 O2)2'
_chemical_formula_moiety 'C40 H36 Cu N6 O6, 2C15 H12 N2 O2'
_chemical_formula_sum 'C70 H60 Cu N10 O10'
_chemical_formula_weight 1264.82
_chemical_melting_point 564
_chemical_name_systematic
;
trans-Bis(5,5-Diphenylhydantoinato-N^3^)Bis(furfurylamine)copper(II)
Bis(5,5-Diphenylhydantoinatoin)
;
_space_group_IT_number 2
_symmetry_cell_setting triclinic
_symmetry_space_group_name_Hall '-P 1'
_symmetry_space_group_name_H-M 'P -1'
_atom_sites_solution_hydrogens geom
_atom_sites_solution_primary direct
_atom_sites_solution_secondary difmap
_audit_creation_method SHELXL-97
_cell_angle_alpha 109.439(10)
_cell_angle_beta 108.647(10)
_cell_angle_gamma 100.795(9)
_cell_formula_units_Z 1
_cell_length_a 9.736(7)
_cell_length_b 13.193(9)
_cell_length_c 14.215(10)
_cell_measurement_reflns_used 788
_cell_measurement_temperature 298(2)
_cell_measurement_theta_max 25.01
_cell_measurement_theta_min 1.67
_cell_volume 1540.8(19)
_computing_cell_refinement 'SAINT (Siemens, 1996)'
_computing_data_collection 'SMART (Siemens, 1996)'
_computing_data_reduction SAINT
_computing_molecular_graphics 'SHELXTL (Sheldrick, 1997)'
_computing_publication_material SHELXTL
_computing_structure_refinement 'SHELXL97 (Sheldrick, 1997)'
_computing_structure_solution 'SHELXS97 (Sheldrick, 1997)'
_diffrn_ambient_temperature 298(2)
_diffrn_measured_fraction_theta_full 0.968
_diffrn_measured_fraction_theta_max 0.968
_diffrn_measurement_device_type 'Bruker SMART CCD area-detector'
_diffrn_measurement_method '\f and \w'
_diffrn_radiation_monochromator graphite
_diffrn_radiation_source 'fine-focus sealed tube'
_diffrn_radiation_type MoK\a
_diffrn_radiation_wavelength 0.71073
_diffrn_reflns_av_R_equivalents 0.0936
_diffrn_reflns_av_sigmaI/netI 0.2860
_diffrn_reflns_limit_h_max 11
_diffrn_reflns_limit_h_min -11
_diffrn_reflns_limit_k_max 14
_diffrn_reflns_limit_k_min -15
_diffrn_reflns_limit_l_max 12
_diffrn_reflns_limit_l_min -16
_diffrn_reflns_number 7816
_diffrn_reflns_theta_full 25.01
_diffrn_reflns_theta_max 25.01
_diffrn_reflns_theta_min 1.67
_diffrn_standards_decay_% 0
_diffrn_standards_interval_count 0
_diffrn_standards_interval_time 0
_diffrn_standards_number 0
_exptl_absorpt_coefficient_mu 0.425
_exptl_absorpt_correction_T_max 0.9628
_exptl_absorpt_correction_T_min 0.8221
_exptl_absorpt_correction_type multi-scan
_exptl_absorpt_process_details '(SADABS; Sheldrick, 1996)'
_exptl_crystal_colour blue
_exptl_crystal_density_diffrn 1.363
_exptl_crystal_density_method 'not measured'
_exptl_crystal_description block
_exptl_crystal_F_000 659
_exptl_crystal_size_max 0.48
_exptl_crystal_size_mid 0.19
_exptl_crystal_size_min 0.09
_refine_diff_density_max 0.516
_refine_diff_density_min -0.778
_refine_ls_extinction_method none
_refine_ls_goodness_of_fit_ref 0.984
_refine_ls_hydrogen_treatment constr
_refine_ls_matrix_type full
_refine_ls_number_parameters 412
_refine_ls_number_reflns 5266
_refine_ls_number_restraints 180
_refine_ls_restrained_S_all 0.978
_refine_ls_R_factor_all 0.2248
_refine_ls_R_factor_gt 0.0827
_refine_ls_shift/su_max 0.000
_refine_ls_shift/su_mean 0.000
_refine_ls_structure_factor_coef Fsqd
_refine_ls_weighting_details 'calc w = 1/\s^2^(Fo^2^)'
_refine_ls_weighting_scheme calc
_refine_ls_wR_factor_gt 0.1660
_refine_ls_wR_factor_ref 0.2411
_reflns_number_gt 2130
_reflns_number_total 5266
_reflns_threshold_expression I>2\s(I)
_cod_data_source_file bh2048.cif
_cod_data_source_block I
_cod_original_cell_volume 1540.7(19)
_cod_database_code 2210870
_cod_database_fobs_code 2210870

loop_
_symmetry_equiv_pos_as_xyz
'x, y, z'
'-x, -y, -z'

loop_
_atom_site_type_symbol
_atom_site_label
_atom_site_fract_x
_atom_site_fract_y
_atom_site_fract_z
_atom_site_U_iso_or_equiv
_atom_site_adp_type
_atom_site_calc_flag
_atom_site_refinement_flags
_atom_site_occupancy
Cu Cu1 0.5000 0.5000 0.5000 0.0294(5) Uani d S 1
N N1 0.1341(7) 0.6236(4) 0.4960(5) 0.0301(16) Uani d . 1
H H1 0.0359 0.6061 0.4707 0.036 Uiso calc R 1
N N2 0.3674(6) 0.5988(4) 0.5352(4) 0.0224(15) Uani d . 1
N N3 0.0594(7) 0.1496(4) 0.0769(5) 0.0385(18) Uani d . 1
H H3 -0.0065 0.1039 0.0115 0.046 Uiso calc R 1
N N4 0.2408(7) 0.2117(5) 0.2413(5) 0.0381(18) Uani d . 1
H H4 0.3092 0.2109 0.2969 0.046 Uiso calc R 1
N N5 0.4053(7) 0.3913(4) 0.5489(5) 0.0306(16) Uani d . 1
H H5A 0.3072 0.3891 0.5320 0.037 Uiso calc R 1
H H5B 0.4028 0.3218 0.5075 0.037 Uiso calc R 1
O O1 0.1489(6) 0.4531(4) 0.4936(4) 0.0338(14) Uani d . 1
O O2 0.5168(5) 0.7824(3) 0.5885(4) 0.0327(14) Uani d . 1
O O3 0.1582(7) 0.0218(4) 0.1274(4) 0.0491(17) Uani d . 1
O O4 0.2697(6) 0.4029(4) 0.3113(4) 0.0358(14) Uani d . 1
O O5 0.2510(8) 0.2890(5) 0.6650(6) 0.076(2) Uani d U 1
C C1 0.2103(8) 0.5506(6) 0.5076(6) 0.0229(18) Uani d . 1
C C2 0.3914(8) 0.7101(5) 0.5579(6) 0.0242(18) Uani d . 1
C C3 0.2407(8) 0.7374(5) 0.5324(6) 0.0241(18) Uani d . 1
C C4 0.2182(8) 0.7790(6) 0.4417(6) 0.0262(18) Uani d . 1
C C5 0.1298(9) 0.7066(7) 0.3329(7) 0.044(2) Uani d . 1
H H5 0.0808 0.6304 0.3134 0.052 Uiso calc R 1
C C6 0.1135(11) 0.7459(8) 0.2532(7) 0.060(3) Uani d . 1
H H6 0.0530 0.6960 0.1803 0.072 Uiso calc R 1
C C7 0.1852(12) 0.8580(8) 0.2796(8) 0.058(3) Uani d . 1
H H7 0.1730 0.8843 0.2253 0.069 Uiso calc R 1
C C8 0.2750(11) 0.9302(7) 0.3874(8) 0.058(3) Uani d . 1
H H8 0.3263 1.0058 0.4063 0.069 Uiso calc R 1
C C9 0.2899(9) 0.8911(6) 0.4685(7) 0.043(2) Uani d . 1
H H9 0.3488 0.9413 0.5416 0.052 Uiso calc R 1
C C10 0.2307(11) 0.8198(6) 0.6314(7) 0.038(2) Uani d U 1
C C11 0.3456(12) 0.8685(7) 0.7356(7) 0.056(2) Uani d U 1
H H11 0.4378 0.8538 0.7464 0.067 Uiso calc R 1
C C12 0.3275(15) 0.9394(8) 0.8253(9) 0.074(3) Uani d U 1
H H12 0.4071 0.9727 0.8948 0.089 Uiso calc R 1
C C13 0.1924(15) 0.9588(7) 0.8093(9) 0.071(3) Uani d U 1
H H13 0.1791 1.0052 0.8690 0.085 Uiso calc R 1
C C14 0.0762(13) 0.9126(7) 0.7088(9) 0.067(3) Uani d U 1
H H14 -0.0164 0.9264 0.6996 0.080 Uiso calc R 1
C C15 0.0964(12) 0.8432(7) 0.6181(8) 0.056(2) Uani d U 1
H H15 0.0176 0.8130 0.5484 0.067 Uiso calc R 1
C C16 0.1511(9) 0.1161(6) 0.1429(6) 0.034(2) Uani d . 1
C C17 0.2065(8) 0.3070(6) 0.2384(6) 0.0280(19) Uani d . 1
C C18 0.0803(9) 0.2701(5) 0.1248(6) 0.029(2) Uani d . 1
C C19 0.1474(9) 0.3335(6) 0.0684(6) 0.033(2) Uani d . 1
C C20 0.2196(11) 0.2895(7) 0.0056(7) 0.051(3) Uani d . 1
H H20 0.2237 0.2166 -0.0068 0.061 Uiso calc R 1
C C21 0.2877(11) 0.3491(9) -0.0407(8) 0.061(3) Uani d . 1
H H21 0.3325 0.3153 -0.0860 0.074 Uiso calc R 1
C C22 0.2882(11) 0.4592(9) -0.0189(8) 0.066(3) Uani d . 1
H H22 0.3375 0.5015 -0.0467 0.079 Uiso calc R 1
C C23 0.2165(12) 0.5054(7) 0.0435(8) 0.063(3) Uani d . 1
H H23 0.2144 0.5789 0.0565 0.075 Uiso calc R 1
C C24 0.1462(10) 0.4444(6) 0.0880(7) 0.048(2) Uani d . 1
H H24 0.0982 0.4775 0.1311 0.058 Uiso calc R 1
C C25 -0.0681(9) 0.2897(6) 0.1274(6) 0.032(2) Uani d . 1
C C26 -0.1999(11) 0.2362(7) 0.0284(7) 0.052(3) Uani d . 1
H H26 -0.1946 0.1908 -0.0355 0.062 Uiso calc R 1
C C27 -0.3385(11) 0.2514(8) 0.0260(8) 0.059(3) Uani d . 1
H H27 -0.4260 0.2158 -0.0395 0.071 Uiso calc R 1
C C28 -0.3461(11) 0.3187(8) 0.1201(9) 0.059(3) Uani d . 1
H H28 -0.4387 0.3288 0.1183 0.071 Uiso calc R 1
C C29 -0.2163(11) 0.3716(8) 0.2174(8) 0.057(3) Uani d . 1
H H29 -0.2215 0.4174 0.2811 0.068 Uiso calc R 1
C C30 -0.0795(11) 0.3564(7) 0.2201(7) 0.045(2) Uani d . 1
H H30 0.0071 0.3920 0.2861 0.054 Uiso calc R 1
C C31 0.4710(11) 0.4074(7) 0.6633(7) 0.054(2) Uani d U 1
H H31A 0.4581 0.4751 0.7087 0.064 Uiso calc R 1
H H31B 0.5803 0.4198 0.6868 0.064 Uiso calc R 1
C C32 0.4005(12) 0.3101(7) 0.6804(8) 0.054(2) Uani d U 1
C C33 0.4466(12) 0.2282(8) 0.6986(8) 0.064(3) Uani d U 1
H H33 0.5437 0.2218 0.7110 0.077 Uiso calc R 1
C C34 0.3191(14) 0.1508(8) 0.6956(9) 0.071(3) Uani d U 1
H H34 0.3173 0.0849 0.7063 0.085 Uiso calc R 1
C C35 0.2096(14) 0.1898(8) 0.6754(9) 0.078(3) Uani d U 1
H H35 0.1122 0.1552 0.6686 0.093 Uiso calc R 1

loop_
_atom_site_aniso_label
_atom_site_aniso_U_11
_atom_site_aniso_U_22
_atom_site_aniso_U_33
_atom_site_aniso_U_12
_atom_site_aniso_U_13
_atom_site_aniso_U_23
Cu1 0.0263(9) 0.0161(7) 0.0490(9) 0.0062(6) 0.0169(7) 0.0165(7)
N1 0.018(4) 0.017(3) 0.049(4) 0.003(3) 0.008(3) 0.013(3)
N2 0.018(3) 0.012(3) 0.028(3) 0.001(3) 0.000(3) 0.009(3)
N3 0.042(4) 0.012(3) 0.036(4) 0.002(3) -0.004(3) 0.006(3)
N4 0.039(4) 0.024(4) 0.032(4) 0.010(3) -0.005(3) 0.009(3)
N5 0.029(4) 0.015(3) 0.044(4) 0.009(3) 0.013(3) 0.010(3)
O1 0.031(3) 0.015(3) 0.061(4) 0.008(2) 0.025(3) 0.017(3)
O2 0.022(3) 0.017(3) 0.046(3) -0.003(2) 0.004(3) 0.014(2)
O3 0.065(4) 0.016(3) 0.044(4) 0.013(3) -0.003(3) 0.011(3)
O4 0.028(3) 0.021(3) 0.037(3) 0.000(2) 0.003(3) 0.003(3)
O5 0.078(5) 0.059(4) 0.109(5) 0.018(3) 0.046(4) 0.054(4)
C1 0.018(4) 0.021(4) 0.029(4) 0.008(3) 0.009(4) 0.009(3)
C2 0.019(4) 0.019(4) 0.028(4) 0.001(3) 0.008(4) 0.008(3)
C3 0.023(4) 0.021(4) 0.036(4) 0.011(3) 0.012(4) 0.017(4)
C4 0.023(4) 0.022(4) 0.037(5) 0.009(3) 0.011(4) 0.017(4)
C5 0.039(6) 0.035(5) 0.047(6) 0.004(4) 0.012(5) 0.018(5)
C6 0.057(7) 0.070(7) 0.039(6) 0.017(6) 0.009(5) 0.020(5)
C7 0.081(8) 0.068(7) 0.041(6) 0.035(6) 0.027(6) 0.035(6)
C8 0.072(7) 0.048(6) 0.075(7) 0.021(5) 0.039(6) 0.043(6)
C9 0.038(5) 0.033(5) 0.056(6) 0.006(4) 0.018(5) 0.021(4)
C10 0.056(5) 0.024(4) 0.056(5) 0.021(4) 0.040(4) 0.021(4)
C11 0.084(6) 0.042(5) 0.053(5) 0.027(4) 0.039(5) 0.019(4)
C12 0.103(7) 0.055(5) 0.064(5) 0.022(5) 0.041(6) 0.021(5)
C13 0.109(7) 0.034(5) 0.082(6) 0.016(5) 0.069(6) 0.015(5)
C14 0.084(6) 0.042(5) 0.093(6) 0.024(5) 0.065(5) 0.022(5)
C15 0.075(6) 0.038(4) 0.077(5) 0.028(4) 0.055(5) 0.022(4)
C16 0.032(5) 0.030(5) 0.030(5) 0.006(4) 0.004(4) 0.013(4)
C17 0.024(4) 0.013(4) 0.038(5) -0.001(3) 0.007(4) 0.010(4)
C18 0.032(5) 0.013(4) 0.032(5) 0.001(3) 0.002(4) 0.009(3)
C19 0.034(5) 0.026(4) 0.039(5) 0.009(4) 0.012(4) 0.015(4)
C20 0.060(7) 0.040(5) 0.050(6) 0.016(5) 0.022(5) 0.017(5)
C21 0.055(7) 0.071(7) 0.064(7) 0.022(6) 0.030(6) 0.029(6)
C22 0.055(7) 0.076(8) 0.077(8) 0.007(6) 0.030(6) 0.048(7)
C23 0.070(8) 0.039(6) 0.087(8) 0.009(5) 0.037(7) 0.037(6)
C24 0.060(7) 0.031(5) 0.049(6) 0.006(4) 0.021(5) 0.017(4)
C25 0.027(5) 0.020(4) 0.036(5) 0.000(4) 0.000(4) 0.012(4)
C26 0.047(6) 0.040(5) 0.048(6) 0.012(5) 0.004(5) 0.012(5)
C27 0.042(7) 0.056(6) 0.059(7) 0.013(5) 0.003(6) 0.021(6)
C28 0.041(7) 0.069(7) 0.079(8) 0.018(5) 0.033(6) 0.039(6)
C29 0.047(7) 0.077(7) 0.060(7) 0.031(6) 0.031(6) 0.029(6)
C30 0.041(6) 0.042(5) 0.045(6) 0.013(4) 0.015(5) 0.012(5)
C31 0.060(5) 0.044(5) 0.064(5) 0.007(4) 0.027(4) 0.035(4)
C32 0.062(6) 0.049(5) 0.071(5) 0.011(4) 0.045(5) 0.036(4)
C33 0.065(6) 0.062(5) 0.095(6) 0.028(4) 0.044(5) 0.053(5)
C34 0.086(7) 0.050(5) 0.097(6) 0.018(5) 0.054(6) 0.040(5)
C35 0.075(6) 0.065(6) 0.106(6) 0.004(5) 0.049(6) 0.051(5)

loop_
_atom_type_symbol
_atom_type_description
_atom_type_scat_dispersion_real
_atom_type_scat_dispersion_imag
_atom_type_scat_source
C C 0.0033 0.0016 'International Tables Vol C Tables 4.2.6.8 and 6.1.1.4'
H H 0.0000 0.0000 'International Tables Vol C Tables 4.2.6.8 and 6.1.1.4'
N N 0.0061 0.0033 'International Tables Vol C Tables 4.2.6.8 and 6.1.1.4'
O O 0.0106 0.0060 'International Tables Vol C Tables 4.2.6.8 and 6.1.1.4'
Cu Cu 0.3201 1.2651 'International Tables Vol C Tables 4.2.6.8 and 6.1.1.4'

loop_
_geom_angle_atom_site_label_1
_geom_angle_atom_site_label_2
_geom_angle_atom_site_label_3
_geom_angle_site_symmetry_1
_geom_angle_site_symmetry_3
_geom_angle
_geom_angle_publ_flag
N5 Cu1 N5 2_666 . 180.0(2) y
N5 Cu1 N2 2_666 . 88.8(2) y
N5 Cu1 N2 . . 91.2(2) y
N5 Cu1 N2 2_666 2_666 91.2(2) n
N5 Cu1 N2 . 2_666 88.8(2) y
N2 Cu1 N2 . 2_666 180.000(2) y
N5 Cu1 O4 2_666 . 89.3(2) y
N5 Cu1 O4 . . 90.7(2) y
N2 Cu1 O4 . . 81.88(19) y
N2 Cu1 O4 2_666 . 98.12(19) y
C1 N1 C3 . . 111.0(6) ?
C1 N1 H1 . . 124.5 ?
C3 N1 H1 . . 124.5 ?
C2 N2 C1 . . 105.9(6) ?
C2 N2 Cu1 . . 130.0(5) ?
C1 N2 Cu1 . . 121.8(4) ?
C16 N3 C18 . . 114.0(6) ?
C16 N3 H3 . . 123.0 ?
C18 N3 H3 . . 123.0 ?
C17 N4 C16 . . 111.6(6) ?
C17 N4 H4 . . 124.2 ?
C16 N4 H4 . . 124.2 ?
C31 N5 Cu1 . . 121.1(5) ?
C31 N5 H5A . . 107.1 ?
Cu1 N5 H5A . . 107.1 ?
C31 N5 H5B . . 107.1 ?
Cu1 N5 H5B . . 107.1 ?
H5A N5 H5B . . 106.8 ?
C17 O4 Cu1 . . 136.0(5) ?
C32 O5 C35 . . 105.7(8) ?
O1 C1 N1 . . 123.8(7) ?
O1 C1 N2 . . 124.8(6) ?
N1 C1 N2 . . 111.5(6) ?
O2 C2 N2 . . 125.6(7) ?
O2 C2 C3 . . 122.3(6) ?
N2 C2 C3 . . 111.9(6) ?
N1 C3 C10 . . 109.3(6) ?
N1 C3 C4 . . 113.6(6) ?
C10 C3 C4 . . 112.2(6) ?
N1 C3 C2 . . 98.8(5) ?
C10 C3 C2 . . 113.9(6) ?
C4 C3 C2 . . 108.5(6) ?
C9 C4 C5 . . 118.6(7) ?
C9 C4 C3 . . 119.5(7) ?
C5 C4 C3 . . 121.9(6) ?
C6 C5 C4 . . 120.6(7) ?
C6 C5 H5 . . 119.7 ?
C4 C5 H5 . . 119.7 ?
C5 C6 C7 . . 121.0(8) ?
C5 C6 H6 . . 119.5 ?
C7 C6 H6 . . 119.5 ?
C8 C7 C6 . . 118.8(8) ?
C8 C7 H7 . . 120.6 ?
C6 C7 H7 . . 120.6 ?
C7 C8 C9 . . 120.4(8) ?
C7 C8 H8 . . 119.8 ?
C9 C8 H8 . . 119.8 ?
C4 C9 C8 . . 120.6(8) ?
C4 C9 H9 . . 119.7 ?
C8 C9 H9 . . 119.7 ?
C15 C10 C11 . . 117.7(8) ?
C15 C10 C3 . . 118.1(8) ?
C11 C10 C3 . . 124.1(8) ?
C10 C11 C12 . . 121.8(10) ?
C10 C11 H11 . . 119.1 ?
C12 C11 H11 . . 119.1 ?
C13 C12 C11 . . 118.8(11) ?
C13 C12 H12 . . 120.6 ?
C11 C12 H12 . . 120.6 ?
C14 C13 C12 . . 121.6(10) ?
C14 C13 H13 . . 119.2 ?
C12 C13 H13 . . 119.2 ?
C13 C14 C15 . . 119.4(11) ?
C13 C14 H14 . . 120.3 ?
C15 C14 H14 . . 120.3 ?
C10 C15 C14 . . 120.6(10) ?
C10 C15 H15 . . 119.7 ?
C14 C15 H15 . . 119.7 ?
O3 C16 N3 . . 129.3(7) ?
O3 C16 N4 . . 123.4(7) ?
N3 C16 N4 . . 107.2(6) ?
O4 C17 N4 . . 126.0(7) ?
O4 C17 C18 . . 127.2(6) ?
N4 C17 C18 . . 106.7(6) ?
N3 C18 C25 . . 111.1(6) ?
N3 C18 C17 . . 100.4(5) ?
C25 C18 C17 . . 113.5(6) ?
N3 C18 C19 . . 112.1(6) ?
C25 C18 C19 . . 112.2(6) ?
C17 C18 C19 . . 106.9(6) ?
C20 C19 C24 . . 117.6(8) ?
C20 C19 C18 . . 122.3(7) ?
C24 C19 C18 . . 119.9(8) ?
C19 C20 C21 . . 122.5(9) ?
C19 C20 H20 . . 118.7 ?
C21 C20 H20 . . 118.7 ?
C22 C21 C20 . . 119.2(10) ?
C22 C21 H21 . . 120.4 ?
C20 C21 H21 . . 120.4 ?
C23 C22 C21 . . 119.6(9) ?
C23 C22 H22 . . 120.2 ?
C21 C22 H22 . . 120.2 ?
C22 C23 C24 . . 120.8(9) ?
C22 C23 H23 . . 119.6 ?
C24 C23 H23 . . 119.6 ?
C23 C24 C19 . . 120.2(9) ?
C23 C24 H24 . . 119.9 ?
C19 C24 H24 . . 119.9 ?
C30 C25 C26 . . 118.7(8) ?
C30 C25 C18 . . 123.9(7) ?
C26 C25 C18 . . 117.4(7) ?
C27 C26 C25 . . 119.8(9) ?
C27 C26 H26 . . 120.1 ?
C25 C26 H26 . . 120.1 ?
C28 C27 C26 . . 120.1(9) ?
C28 C27 H27 . . 120.0 ?
C26 C27 H27 . . 120.0 ?
C27 C28 C29 . . 120.0(9) ?
C27 C28 H28 . . 120.0 ?
C29 C28 H28 . . 120.0 ?
C30 C29 C28 . . 120.0(9) ?
C30 C29 H29 . . 120.0 ?
C28 C29 H29 . . 120.0 ?
C25 C30 C29 . . 121.4(8) ?
C25 C30 H30 . . 119.3 ?
C29 C30 H30 . . 119.3 ?
N5 C31 C32 . . 113.2(7) ?
N5 C31 H31A . . 108.9 ?
C32 C31 H31A . . 108.9 ?
N5 C31 H31B . . 108.9 ?
C32 C31 H31B . . 108.9 ?
H31A C31 H31B . . 107.8 ?
C33 C32 O5 . . 109.0(8) ?
C33 C32 C31 . . 133.5(10) ?
O5 C32 C31 . . 117.2(9) ?
C32 C33 C34 . . 107.1(10) ?
C32 C33 H33 . . 126.5 ?
C34 C33 H33 . . 126.5 ?
C35 C34 C33 . . 106.3(10) ?
C35 C34 H34 . . 126.8 ?
C33 C34 H34 . . 126.8 ?
C34 C35 O5 . . 112.0(10) ?
C34 C35 H35 . . 124.0 ?
O5 C35 H35 . . 124.0 ?

loop_
_geom_bond_atom_site_label_1
_geom_bond_atom_site_label_2
_geom_bond_site_symmetry_2
_geom_bond_distance
_geom_bond_publ_flag
Cu1 N5 2_666 1.992(6) n
Cu1 N5 . 1.992(6) y
Cu1 N2 . 2.055(6) y
Cu1 N2 2_666 2.055(6) n
Cu1 O4 . 2.579(5) y
N1 C1 . 1.342(8) ?
N1 C3 . 1.468(8) ?
N1 H1 . 0.8600 ?
N2 C2 . 1.350(8) ?
N2 C1 . 1.408(9) ?
N3 C16 . 1.327(9) ?
N3 C18 . 1.450(8) ?
N3 H3 . 0.8600 ?
N4 C17 . 1.370(8) ?
N4 C16 . 1.393(9) ?
N4 H4 . 0.8600 ?
N5 C31 . 1.467(10) ?
N5 H5A . 0.9000 ?
N5 H5B . 0.9000 ?
O1 C1 . 1.231(8) ?
O2 C2 . 1.240(8) ?
O3 C16 . 1.209(8) ?
O4 C17 . 1.217(7) ?
O5 C32 . 1.359(11) ?
O5 C35 . 1.366(10) ?
C2 C3 . 1.536(10) ?
C3 C10 . 1.511(10) ?
C3 C4 . 1.531(9) ?
C4 C9 . 1.374(9) ?
C4 C5 . 1.379(10) ?
C5 C6 . 1.373(11) ?
C5 H5 . 0.9300 ?
C6 C7 . 1.376(12) ?
C6 H6 . 0.9300 ?
C7 C8 . 1.371(11) ?
C7 H7 . 0.9300 ?
C8 C9 . 1.391(11) ?
C8 H8 . 0.9300 ?
C9 H9 . 0.9300 ?
C10 C15 . 1.369(12) ?
C10 C11 . 1.377(11) ?
C11 C12 . 1.393(12) ?
C11 H11 . 0.9300 ?
C12 C13 . 1.349(14) ?
C12 H12 . 0.9300 ?
C13 C14 . 1.349(14) ?
C13 H13 . 0.9300 ?
C14 C15 . 1.409(12) ?
C14 H14 . 0.9300 ?
C15 H15 . 0.9300 ?
C17 C18 . 1.530(10) ?
C18 C25 . 1.525(11) ?
C18 C19 . 1.532(10) ?
C19 C20 . 1.355(11) ?
C19 C24 . 1.399(10) ?
C20 C21 . 1.386(12) ?
C20 H20 . 0.9300 ?
C21 C22 . 1.379(12) ?
C21 H21 . 0.9300 ?
C22 C23 . 1.356(13) ?
C22 H22 . 0.9300 ?
C23 C24 . 1.388(11) ?
C23 H23 . 0.9300 ?
C24 H24 . 0.9300 ?
C25 C30 . 1.371(11) ?
C25 C26 . 1.404(10) ?
C26 C27 . 1.392(12) ?
C26 H26 . 0.9300 ?
C27 C28 . 1.371(12) ?
C27 H27 . 0.9300 ?
C28 C29 . 1.381(12) ?
C28 H28 . 0.9300 ?
C29 C30 . 1.374(11) ?
C29 H29 . 0.9300 ?
C30 H30 . 0.9300 ?
C31 C32 . 1.470(10) ?
C31 H31A . 0.9700 ?
C31 H31B . 0.9700 ?
C32 C33 . 1.314(11) ?
C33 C34 . 1.431(13) ?
C33 H33 . 0.9300 ?
C34 C35 . 1.262(13) ?
C34 H34 . 0.9300 ?
C35 H35 . 0.9300 ?

loop_
_geom_hbond_atom_site_label_D
_geom_hbond_atom_site_label_H
_geom_hbond_atom_site_label_A
_geom_hbond_site_symmetry_A
_geom_hbond_distance_DH
_geom_hbond_distance_HA
_geom_hbond_distance_DA
_geom_hbond_angle_DHA
_geom_hbond_publ_flag
N5 H5A O1 . 0.90 1.91 2.730(8) 150.8 n
N3 H3 O3 2 0.86 1.97 2.817(8) 169.5 y
N5 H5B O2 2_666 0.90 2.05 2.873(8) 151.6 y
N4 H4 O2 2_666 0.86 1.90 2.754(8) 170.9 y
N1 H1 O1 2_566 0.86 2.10 2.821(8) 140.4 y

loop_
_geom_torsion_atom_site_label_1
_geom_torsion_atom_site_label_2
_geom_torsion_atom_site_label_3
_geom_torsion_atom_site_label_4
_geom_torsion_site_symmetry_1
_geom_torsion
N5 Cu1 N2 C2 2_666 -23.6(6)
N5 Cu1 N2 C2 . 156.4(6)
O4 Cu1 N2 C2 . -113.1(6)
N5 Cu1 N2 C1 2_666 137.0(5)
N5 Cu1 N2 C1 . -43.0(5)
O4 Cu1 N2 C1 . 47.5(5)
N2 Cu1 N5 C31 . -89.5(6)
N2 Cu1 N5 C31 2_666 90.5(6)
O4 Cu1 N5 C31 . -171.4(6)
N5 Cu1 O4 C17 2_666 123.5(7)
N5 Cu1 O4 C17 . -56.5(7)
N2 Cu1 O4 C17 . -147.6(7)
N2 Cu1 O4 C17 2_666 32.4(7)
C3 N1 C1 O1 . 172.4(7)
C3 N1 C1 N2 . -9.0(8)
C2 N2 C1 O1 . -171.6(7)
Cu1 N2 C1 O1 . 23.8(10)
C2 N2 C1 N1 . 9.8(8)
Cu1 N2 C1 N1 . -154.9(4)
C1 N2 C2 O2 . 178.0(7)
Cu1 N2 C2 O2 . -19.0(11)
C1 N2 C2 C3 . -6.8(8)
Cu1 N2 C2 C3 . 156.2(5)
C1 N1 C3 C10 . -115.0(7)
C1 N1 C3 C4 . 118.9(7)
C1 N1 C3 C2 . 4.3(7)
O2 C2 C3 N1 . 177.2(7)
N2 C2 C3 N1 . 1.8(7)
O2 C2 C3 C10 . -67.1(9)
N2 C2 C3 C10 . 117.5(6)
O2 C2 C3 C4 . 58.6(9)
N2 C2 C3 C4 . -116.8(6)
N1 C3 C4 C9 . 168.1(7)
C10 C3 C4 C9 . 43.5(10)
C2 C3 C4 C9 . -83.2(8)
N1 C3 C4 C5 . -13.2(10)
C10 C3 C4 C5 . -137.7(8)
C2 C3 C4 C5 . 95.5(8)
C9 C4 C5 C6 . -0.2(12)
C3 C4 C5 C6 . -179.0(8)
C4 C5 C6 C7 . 0.4(14)
C5 C6 C7 C8 . 0.6(15)
C6 C7 C8 C9 . -1.6(15)
C5 C4 C9 C8 . -0.8(12)
C3 C4 C9 C8 . 178.0(8)
C7 C8 C9 C4 . 1.7(14)
N1 C3 C10 C15 . -66.2(8)
C4 C3 C10 C15 . 60.7(9)
C2 C3 C10 C15 . -175.5(6)
N1 C3 C10 C11 . 110.4(8)
C4 C3 C10 C11 . -122.7(8)
C2 C3 C10 C11 . 1.0(10)
C15 C10 C11 C12 . 0.1(13)
C3 C10 C11 C12 . -176.5(8)
C10 C11 C12 C13 . 1.2(14)
C11 C12 C13 C14 . -0.9(15)
C12 C13 C14 C15 . -0.6(15)
C11 C10 C15 C14 . -1.6(12)
C3 C10 C15 C14 . 175.2(7)
C13 C14 C15 C10 . 1.9(14)
C18 N3 C16 O3 . 178.2(8)
C18 N3 C16 N4 . 0.3(9)
C17 N4 C16 O3 . -178.0(8)
C17 N4 C16 N3 . 0.1(9)
Cu1 O4 C17 N4 . 4.8(12)
Cu1 O4 C17 C18 . -171.9(5)
C16 N4 C17 O4 . -177.7(7)
C16 N4 C17 C18 . -0.4(8)
C16 N3 C18 C25 . -121.0(7)
C16 N3 C18 C17 . -0.6(8)
C16 N3 C18 C19 . 112.6(8)
O4 C17 C18 N3 . 177.8(7)
N4 C17 C18 N3 . 0.5(8)
O4 C17 C18 C25 . -63.5(9)
N4 C17 C18 C25 . 119.2(7)
O4 C17 C18 C19 . 60.7(10)
N4 C17 C18 C19 . -116.6(7)
N3 C18 C19 C20 . -18.3(11)
C25 C18 C19 C20 . -144.2(8)
C17 C18 C19 C20 . 90.8(9)
N3 C18 C19 C24 . 166.9(7)
C25 C18 C19 C24 . 41.1(9)
C17 C18 C19 C24 . -83.9(9)
C24 C19 C20 C21 . -1.6(13)
C18 C19 C20 C21 . -176.4(8)
C19 C20 C21 C22 . 2.9(14)
C20 C21 C22 C23 . -2.9(15)
C21 C22 C23 C24 . 1.8(15)
C22 C23 C24 C19 . -0.5(14)
C20 C19 C24 C23 . 0.4(12)
C18 C19 C24 C23 . 175.4(7)
N3 C18 C25 C30 . 126.5(8)
C17 C18 C25 C30 . 14.1(10)
C19 C18 C25 C30 . -107.2(8)
N3 C18 C25 C26 . -53.8(9)
C17 C18 C25 C26 . -166.2(6)
C19 C18 C25 C26 . 72.5(8)
C30 C25 C26 C27 . -0.1(12)
C18 C25 C26 C27 . -179.9(7)
C25 C26 C27 C28 . 0.2(13)
C26 C27 C28 C29 . -0.1(14)
C27 C28 C29 C30 . -0.2(14)
C26 C25 C30 C29 . -0.1(12)
C18 C25 C30 C29 . 179.6(7)
C28 C29 C30 C25 . 0.3(14)
Cu1 N5 C31 C32 . -171.2(6)
C35 O5 C32 C33 . 0.3(11)
C35 O5 C32 C31 . 174.4(8)
N5 C31 C32 C33 . 105.6(13)
N5 C31 C32 O5 . -66.7(11)
O5 C32 C33 C34 . -0.6(12)
C31 C32 C33 C34 . -173.4(10)
C32 C33 C34 C35 . 0.6(13)
C33 C34 C35 O5 . -0.5(14)
C32 O5 C35 C34 . 0.1(13)
